data_2220353
loop_
_publ_author_name
'Arshad, Muhammad Nadeem'
'Tahir, M. Nawaz'
'Khan, Islam Ullah'
'Shafiq, Muhammad'
'Siddiqui, Waseeq Ahmad'

_publ_section_title
;
 Sodium 2-iodobenzenesulfonate monohydrate
;
_journal_coeditor_code SU2075
_journal_issue 12
_journal_name_full 'Acta Crystallographica Section E'
_journal_page_first m1628
_journal_paper_doi 10.1107/S1600536808039202
_journal_volume 64
_journal_year 2008
_chemical_formula_iupac 'Na +, C6 H4 I O3 S -, H2O'
_chemical_formula_moiety 'Na +, C6 H4 I O3 S -, H2O'
_chemical_formula_sum 'C6 H6 I Na O4 S'
_chemical_formula_weight 324.06
_chemical_name_systematic
;
Sodium 2-iodobenzenesulfonate monohydrate
;
_space_group_IT_number 14
_symmetry_cell_setting monoclinic
_symmetry_space_group_name_Hall '-P 2ybc'
_symmetry_space_group_name_H-M 'P 1 21/c 1'
_atom_sites_solution_hydrogens geom
_atom_sites_solution_primary direct
_atom_sites_solution_secondary difmap
_audit_creation_method SHELXL-97
_cell_angle_alpha 90
_cell_angle_beta 92.1710(10)
_cell_angle_gamma 90
_cell_formula_units_Z 4
_cell_length_a 13.6141(4)
_cell_length_b 8.8233(3)
_cell_length_c 7.8493(3)
_cell_measurement_reflns_used 2339
_cell_measurement_temperature 296(2)
_cell_measurement_theta_max 28.29
_cell_measurement_theta_min 1.50
_cell_volume 942.19(6)
_computing_cell_refinement 'SAINT (Bruker, 2007)'
_computing_data_collection 'APEX2 (Bruker, 2007)'
_computing_data_reduction 'SAINT (Bruker, 2007)'
_computing_molecular_graphics 'ORTEP-3 for Windows (Farrugia, 1997) and PLATON (Spek, 2003)'
_computing_publication_material 'WinGX (Farrugia, 1999) and PLATON (Spek, 2003)'
_computing_structure_refinement 'SHELXL97 (Sheldrick, 2008)'
_computing_structure_solution 'SHELXS97 (Sheldrick, 2008)'
_diffrn_ambient_temperature 296(2)
_diffrn_detector_area_resol_mean 7.40
_diffrn_measured_fraction_theta_full 0.995
_diffrn_measured_fraction_theta_max 0.995
_diffrn_measurement_device_type 'Bruker KAPPA APEXII CCD'
_diffrn_measurement_method \w
_diffrn_radiation_monochromator graphite
_diffrn_radiation_source 'fine-focus sealed tube'
_diffrn_radiation_type MoK\a
_diffrn_radiation_wavelength 0.71073
_diffrn_reflns_av_R_equivalents 0.0243
_diffrn_reflns_av_sigmaI/netI 0.0186
_diffrn_reflns_limit_h_max 18
_diffrn_reflns_limit_h_min -18
_diffrn_reflns_limit_k_max 11
_diffrn_reflns_limit_k_min -11
_diffrn_reflns_limit_l_max 10
_diffrn_reflns_limit_l_min -10
_diffrn_reflns_number 10141
_diffrn_reflns_theta_full 28.29
_diffrn_reflns_theta_max 28.29
_diffrn_reflns_theta_min 1.50
_diffrn_standards_decay_% 0
_diffrn_standards_number 0
_exptl_absorpt_coefficient_mu 3.643
_exptl_absorpt_correction_T_max 0.580
_exptl_absorpt_correction_T_min 0.482
_exptl_absorpt_correction_type multi-scan
_exptl_absorpt_process_details '(SADABS; Bruker, 2005)'
_exptl_crystal_colour colorless
_exptl_crystal_density_diffrn 2.285
_exptl_crystal_density_method 'not measured'
_exptl_crystal_description prismatic
_exptl_crystal_F_000 616
_exptl_crystal_size_max 0.25
_exptl_crystal_size_mid 0.17
_exptl_crystal_size_min 0.15
_refine_diff_density_max 0.415
_refine_diff_density_min -0.423
_refine_ls_extinction_method none
_refine_ls_goodness_of_fit_ref 1.046
_refine_ls_hydrogen_treatment constr
_refine_ls_matrix_type full
_refine_ls_number_parameters 128
_refine_ls_number_reflns 2339
_refine_ls_number_restraints 0
_refine_ls_restrained_S_all 1.046
_refine_ls_R_factor_all 0.0227
_refine_ls_R_factor_gt 0.0194
_refine_ls_shift/su_max 0.009
_refine_ls_shift/su_mean 0.001
_refine_ls_structure_factor_coef Fsqd
_refine_ls_weighting_details 'calc w=1/[\s^2^(Fo^2^)+(0.0176P)^2^+0.7234P] where P=(Fo^2^+2Fc^2^)/3'
_refine_ls_weighting_scheme calc
_refine_ls_wR_factor_gt 0.0459
_refine_ls_wR_factor_ref 0.0472
_reflns_number_gt 2135
_reflns_number_total 2339
_reflns_threshold_expression I>2\s(I)
_cod_data_source_file su2075.cif
_cod_data_source_block I
_cod_original_sg_symbol_H-M 'P 21/c'
_cod_database_code 2220353
_cod_database_fobs_code 2220353

loop_
_symmetry_equiv_pos_site_id
_symmetry_equiv_pos_as_xyz
1 x,y,z
2 -x,1/2+y,1/2-z
3 -x,-y,-z
4 x,1/2-y,1/2+z

loop_
_atom_site_aniso_label
_atom_site_aniso_U_11
_atom_site_aniso_U_22
_atom_site_aniso_U_33
_atom_site_aniso_U_12
_atom_site_aniso_U_13
_atom_site_aniso_U_23
I1A 0.0425(3) 0.0384(5) 0.0345(3) -0.0046(4) 0.0010(2) 0.0146(3)
I1B 0.0625(16) 0.071(3) 0.0543(18) -0.0264(19) -0.0055(11) 0.0310(15)
S1 0.0214(2) 0.0248(2) 0.0243(2) 0.0002(2) -0.0019(2) -0.0017(2)
Na 0.0466(5) 0.0325(5) 0.0407(5) 0.0011(4) -0.0087(4) -0.0053(4)
O1 0.0285(7) 0.0346(8) 0.0478(9) -0.0059(6) 0.0027(6) 0.0055(7)
O2 0.0349(8) 0.0784(13) 0.0245(7) -0.0004(8) -0.0055(6) -0.0061(8)
O3 0.0301(8) 0.0252(8) 0.0612(10) 0.0051(6) -0.0043(7) -0.0076(7)
O4 0.0447(9) 0.0519(10) 0.0274(7) 0.0000(8) 0.0018(7) -0.0009(7)
C1 0.0224(8) 0.0227(9) 0.0227(8) 0.0025(7) -0.0012(7) -0.0016(7)
C2 0.0277(9) 0.0240(9) 0.0234(9) 0.0001(7) -0.0006(7) -0.0011(7)
C3 0.0261(9) 0.0349(12) 0.0373(11) -0.0030(8) 0.0008(8) -0.0037(9)
C4 0.0283(10) 0.0430(13) 0.0438(12) 0.0083(9) -0.0091(9) -0.0036(10)
C5 0.0405(12) 0.0413(14) 0.0413(12) 0.0096(10) -0.0066(10) 0.0141(10)
C6 0.0333(10) 0.0316(11) 0.0346(11) 0.0019(8) 0.0017(8) 0.0091(9)

loop_
_atom_site_type_symbol
_atom_site_label
_atom_site_fract_x
_atom_site_fract_y
_atom_site_fract_z
_atom_site_U_iso_or_equiv
_atom_site_thermal_displace_type
_atom_site_occupancy
I I1A 0.19343(9) -0.1923(2) 0.55095(18) 0.0385(2) Uani 0.78(2)
I I1B 0.1984(5) -0.1716(17) 0.5644(12) 0.0628(13) Uani 0.22(2)
S S1 0.37585(3) 0.02639(5) 0.34970(6) 0.02360(10) Uani 1.000
Na Na 0.51091(7) 0.29771(10) 0.49492(12) 0.0402(3) Uani 1.000
O O1 0.42883(11) 0.14214(18) 0.2606(2) 0.0369(5) Uani 1.000
O O2 0.38308(12) 0.0514(2) 0.53146(19) 0.0461(6) Uani 1.000
O O3 0.40017(11) -0.12539(18) 0.2976(2) 0.0390(5) Uani 1.000
O O4 0.39172(13) 0.4952(2) 0.38765(19) 0.0413(5) Uani 1.000
C C1 0.24956(13) 0.0530(2) 0.2877(2) 0.0227(5) Uani 1.000
C C2 0.17328(14) -0.0292(2) 0.3573(2) 0.0251(5) Uani 1.000
C C3 0.07722(15) -0.0064(3) 0.2991(3) 0.0328(6) Uani 1.000
C C4 0.05587(16) 0.0976(3) 0.1724(3) 0.0386(7) Uani 1.000
C C5 0.13033(18) 0.1803(3) 0.1044(3) 0.0412(7) Uani 1.000
C C6 0.22673(16) 0.1593(3) 0.1618(3) 0.0332(6) Uani 1.000
H H3 0.02673 -0.06165 0.34590 0.0393 Uiso 1.000
H H4 -0.00875 0.11181 0.13299 0.0463 Uiso 1.000
H H4A 0.38645 0.48643 0.28018 0.0496 Uiso 1.000
H H4B 0.33495 0.51683 0.41658 0.0496 Uiso 1.000
H H5 0.11586 0.25088 0.01914 0.0495 Uiso 1.000
H H6 0.27653 0.21667 0.11578 0.0398 Uiso 1.000

loop_
_atom_type_symbol
_atom_type_description
_atom_type_scat_dispersion_real
_atom_type_scat_dispersion_imag
_atom_type_scat_source
C C 0.0033 0.0016 'International Tables Vol C Tables 4.2.6.8 and 6.1.1.4'
H H 0.0000 0.0000 'International Tables Vol C Tables 4.2.6.8 and 6.1.1.4'
O O 0.0106 0.0060 'International Tables Vol C Tables 4.2.6.8 and 6.1.1.4'
S S 0.1246 0.1234 'International Tables Vol C Tables 4.2.6.8 and 6.1.1.4'
I I -0.4742 1.8119 'International Tables Vol C Tables 4.2.6.8 and 6.1.1.4'
Na Na 0.0362 0.0249 'International Tables Vol C Tables 4.2.6.8 and 6.1.1.4'

loop_
_geom_angle_atom_site_label_1
_geom_angle_atom_site_label_2
_geom_angle_atom_site_label_3
_geom_angle_site_symmetry_1
_geom_angle_site_symmetry_3
_geom_angle
_geom_angle_publ_flag
O1 S1 O2 . . 110.70(10) no
O1 S1 O3 . . 113.24(9) no
O1 S1 C1 . . 105.56(9) no
O2 S1 O3 . . 114.48(10) no
O2 S1 C1 . . 106.16(9) no
O3 S1 C1 . . 105.90(9) no
O1 Na O4 . . 82.53(6) no
O1 Na O3 . 2_655 73.70(5) no
O1 Na O3 . 3_656 109.48(6) no
O1 Na O4 . 3_666 155.53(7) no
O1 Na O1 . 4_555 122.18(6) no
O3 Na O4 2_655 . 81.15(6) no
O3 Na O4 3_656 . 158.64(7) no
O4 Na O4 . 3_666 86.63(6) no
O1 Na O4 4_555 . 79.96(6) no
O3 Na O3 2_655 3_656 118.69(6) no
O3 Na O4 2_655 3_666 83.01(6) no
O1 Na O3 4_555 2_655 153.11(6) no
O3 Na O4 3_656 3_666 88.08(6) no
O1 Na O3 4_555 3_656 78.69(6) no
O1 Na O4 4_555 3_666 76.94(6) no
S1 O1 Na . . 104.30(8) no
S1 O1 Na . 4_554 144.40(10) no
Na O1 Na . 4_554 107.32(6) no
S1 O3 Na . 2_645 125.79(9) no
S1 O3 Na . 3_656 119.31(9) no
Na O3 Na 2_645 3_656 100.23(6) no
Na O4 Na . 3_666 93.37(7) no
Na O4 H4A 3_666 . 118.00 no
Na O4 H4B 3_666 . 103.00 no
Na O4 H4A . . 107.00 no
Na O4 H4B . . 131.00 no
H4A O4 H4B . . 104.00 no
C2 C1 C6 . . 118.68(17) no
S1 C1 C6 . . 118.04(14) no
S1 C1 C2 . . 123.27(13) no
I1A C2 C3 . . 115.71(15) no
I1A C2 C1 . . 124.06(14) no
I1B C2 C3 . . 118.2(2) no
C1 C2 C3 . . 120.23(17) no
I1B C2 C1 . . 121.3(2) no
C2 C3 C4 . . 120.5(2) no
C3 C4 C5 . . 119.8(2) no
C4 C5 C6 . . 120.5(2) no
C1 C6 C5 . . 120.4(2) no
C2 C3 H3 . . 120.00 no
C4 C3 H3 . . 120.00 no
C3 C4 H4 . . 120.00 no
C5 C4 H4 . . 120.00 no
C4 C5 H5 . . 120.00 no
C6 C5 H5 . . 120.00 no
C1 C6 H6 . . 120.00 no
C5 C6 H6 . . 120.00 no

loop_
_geom_bond_atom_site_label_1
_geom_bond_atom_site_label_2
_geom_bond_site_symmetry_2
_geom_bond_distance
_geom_bond_publ_flag
I1A C2 . 2.104(2) no
I1B C2 . 2.073(12) no
S1 O1 . 1.4459(16) no
S1 O2 . 1.4433(16) no
S1 O3 . 1.4424(16) no
S1 C1 . 1.7846(18) no
Na O1 . 2.5219(18) no
Na O4 . 2.505(2) no
Na O3 2_655 2.7218(18) no
Na O3 3_656 2.5060(18) no
Na O4 3_666 2.419(2) no
Na O1 4_555 2.4609(18) no
O4 H4B . 0.8400 no
O4 H4A . 0.8500 no
C1 C6 . 1.389(3) no
C1 C2 . 1.395(3) no
C2 C3 . 1.384(3) no
C3 C4 . 1.376(4) no
C4 C5 . 1.373(3) no
C5 C6 . 1.384(3) no
C3 H3 . 0.9300 no
C4 H4 . 0.9300 no
C5 H5 . 0.9300 no
C6 H6 . 0.9300 no

loop_
_geom_contact_atom_site_label_1
_geom_contact_atom_site_label_2
_geom_contact_distance
_geom_contact_site_symmetry_2
_geom_contact_publ_flag
I1A O2 3.368(2) . no
I1A O3 3.557(2) . no
I1A C1 3.750(2) 4_545 no
I1A I1A 4.055(2) 4_544 no
I1A I1A 4.055(2) 4_545 no
I1A C2 3.456(2) 4_545 no
I1A C3 3.688(3) 4_545 no
I1B O3 3.540(8) . no
I1B O2 3.211(11) . no
I1B C3 3.797(13) 4_545 no
I1B C1 3.846(14) 4_545 no
I1B C2 3.526(13) 4_545 no
I1A H4 3.3300 2_545 no
S1 O2 3.4468(17) 3_656 no
O1 O3 3.149(2) 2_655 no
O1 O4 3.036(2) 2_645 no
O1 O4 3.191(2) 4_554 no
O2 S1 3.4468(17) 3_656 no
O2 I1B 3.211(11) . no
O2 I1A 3.368(2) . no
O2 O4 2.824(2) 4_555 no
O3 I1B 3.540(8) . no
O3 O1 3.149(2) 2_645 no
O3 I1A 3.557(2) . no
O4 O2 2.824(2) 4_554 no
O4 O1 3.191(2) 4_555 no
O4 O1 3.036(2) 2_655 no
O1 H4A 2.8900 2_645 no
O1 H6 2.4200 . no
O2 H6 2.6100 4_555 no
O2 H4A 1.9800 4_555 no
C1 I1A 3.750(2) 4_544 no
C1 I1B 3.846(14) 4_544 no
C2 I1A 3.456(2) 4_544 no
C2 I1B 3.526(13) 4_544 no
C3 I1A 3.688(3) 4_544 no
C3 I1B 3.797(13) 4_544 no
C4 C4 3.506(3) 3_555 no
C2 H5 2.8900 4_555 no
C3 H5 2.8800 4_555 no
C4 H4 3.0700 3_555 no
C6 H4B 2.9200 4_554 no
H4 I1A 3.3300 2_555 no
H4 C4 3.0700 3_555 no
H4A O2 1.9800 4_554 no
H4B C6 2.9200 4_555 no
H5 C2 2.8900 4_554 no
H5 C3 2.8800 4_554 no
H6 O1 2.4200 . no
H6 O2 2.6100 4_554 no

loop_
_geom_hbond_atom_site_label_D
_geom_hbond_atom_site_label_H
_geom_hbond_atom_site_label_A
_geom_hbond_site_symmetry_A
_geom_hbond_distance_DH
_geom_hbond_distance_HA
_geom_hbond_distance_DA
_geom_hbond_angle_DHA
_geom_hbond_publ_flag
O4 H4A O2 4_554 0.85 1.98 2.824(2) 174 yes
C6 H6 O1 . 0.93 2.42 2.834(3) 107 yes
C5 H5 Cg 4_554 0.93 2.79 3.661(3) 156 yes

loop_
_geom_torsion_atom_site_label_1
_geom_torsion_atom_site_label_2
_geom_torsion_atom_site_label_3
_geom_torsion_atom_site_label_4
_geom_torsion_site_symmetry_1
_geom_torsion_site_symmetry_3
_geom_torsion_site_symmetry_4
_geom_torsion
_geom_torsion_publ_flag
O2 S1 O1 Na . . . 4.83(11) no
O2 S1 O1 Na . . 4_554 156.95(15) no
O3 S1 O1 Na . . . -125.30(9) no
O3 S1 O1 Na . . 4_554 26.83(19) no
C1 S1 O1 Na . . . 119.29(8) no
C1 S1 O1 Na . . 4_554 -88.58(16) no
O1 S1 O3 Na . . 2_645 -18.05(13) no
O1 S1 O3 Na . . 3_656 112.93(10) no
O2 S1 O3 Na . . 2_645 -146.24(10) no
O2 S1 O3 Na . . 3_656 -15.26(13) no
C1 S1 O3 Na . . 2_645 97.16(10) no
C1 S1 O3 Na . . 3_656 -131.86(9) no
O1 S1 C1 C2 . . . -174.65(15) no
O1 S1 C1 C6 . . . 6.44(18) no
O2 S1 C1 C2 . . . -57.08(17) no
O2 S1 C1 C6 . . . 124.01(17) no
O3 S1 C1 C2 . . . 65.01(16) no
O3 S1 C1 C6 . . . -113.91(17) no
O4 Na O1 S1 . . . -111.84(9) no
O4 Na O1 Na . . 4_554 84.73(7) no
O3 Na O1 S1 2_655 . . 165.24(9) no
O3 Na O1 Na 2_655 . 4_554 1.81(6) no
O3 Na O1 S1 3_656 . . 49.96(10) no
O3 Na O1 Na 3_656 . 4_554 -113.48(7) no
O4 Na O1 S1 3_666 . . -176.30(14) no
O4 Na O1 Na 3_666 . 4_554 20.27(19) no
O1 Na O1 S1 4_555 . . -38.71(11) no
O1 Na O1 Na 4_555 . 4_554 157.85(7) no
O1 Na O4 Na . . 3_666 -158.02(6) no
O3 Na O4 Na 2_655 . 3_666 -83.44(6) no
O3 Na O4 Na 3_656 . 3_666 75.95(19) no
O4 Na O4 Na 3_666 . 3_666 0.00(7) no
O1 Na O4 Na 4_555 . 3_666 77.33(6) no
O1 Na O3 S1 . 2_655 2_655 136.29(11) no
O1 Na O3 Na . 2_655 4_554 -1.72(6) no
O4 Na O3 S1 . 2_655 2_655 51.55(11) no
O4 Na O3 Na . 2_655 4_554 -86.47(6) no
O1 Na O3 S1 . 3_656 3_656 19.44(12) no
O1 Na O3 Na . 3_656 4_555 -122.08(6) no
O4 Na O3 S1 . 3_656 3_656 141.17(16) no
O4 Na O3 Na . 3_656 4_555 -0.4(2) no
O1 Na O4 Na . 3_666 3_666 63.66(18) no
O4 Na O4 Na . 3_666 3_666 0.00(6) no
O1 Na O1 S1 . 4_555 4_555 -100.39(17) no
O1 Na O1 Na . 4_555 4_555 107.94(8) no
O4 Na O1 S1 . 4_555 4_555 -25.90(16) no
O4 Na O1 Na . 4_555 4_555 -177.57(7) no
S1 C1 C2 I1A . . . 2.0(2) no
S1 C1 C2 C3 . . . -177.78(16) no
C6 C1 C2 I1A . . . -179.11(16) no
C6 C1 C2 C3 . . . 1.1(3) no
S1 C1 C6 C5 . . . 177.54(18) no
C2 C1 C6 C5 . . . -1.4(3) no
I1A C2 C3 C4 . . . -179.9(2) no
C1 C2 C3 C4 . . . -0.1(3) no
C2 C3 C4 C5 . . . -0.6(4) no
C3 C4 C5 C6 . . . 0.3(4) no
C4 C5 C6 C1 . . . 0.7(4) no
